data_7158715
loop_
_publ_author_name
'Liu, Dan'
'Liu, Xueyan'
'Sun, Jing'
'Han, Ying'
'Yan, Chao-Guo'

_publ_section_title
;
 Domino reaction of bindone and 1,3-dipolarophiles for the synthesis of
 diverse spiro and fused indeno[1,2-<i>a</i>]fluorene-7,12-diones.
;
_journal_issue 24
_journal_name_full 'Organic &amp; biomolecular chemistry'
_journal_page_first 4964
_journal_page_last 4969
_journal_paper_doi 10.1039/d2ob00815g
_journal_volume 20
_journal_year 2022
_chemical_formula_moiety 'C35 H20 O4'
_chemical_formula_sum 'C35 H20 O4'
_chemical_formula_weight 504.51
_space_group_crystal_system triclinic
_space_group_IT_number 2
_space_group_name_Hall '-P 1'
_space_group_name_H-M_alt 'P -1'
_atom_sites_solution_hydrogens mixed
_audit_creation_method SHELXL-2014/7
_audit_update_record
;
2022-03-21 deposited with the CCDC.	2022-05-30 downloaded from the CCDC.
;
_cell_angle_alpha 87.327(11)
_cell_angle_beta 79.388(12)
_cell_angle_gamma 89.684(11)
_cell_formula_units_Z 2
_cell_length_a 7.992(3)
_cell_length_b 8.725(3)
_cell_length_c 17.432(6)
_cell_measurement_reflns_used 1317
_cell_measurement_temperature 273(2)
_cell_measurement_theta_max 21.75
_cell_measurement_theta_min 2.58
_cell_volume 1193.4(7)
_computing_cell_refinement 'Bruker SAINT'
_computing_data_collection 'Bruker APEX2'
_computing_data_reduction 'Bruker SAINT'
_computing_molecular_graphics 'Bruker SHELXTL'
_computing_publication_material 'Bruker SHELXTL'
_computing_structure_refinement 'SHELXL-2014/7 (Sheldrick, 2014)'
_computing_structure_solution 'SHELXS-97 (Sheldrick 2008)'
_diffrn_ambient_temperature 273(2)
_diffrn_measured_fraction_theta_full 0.898
_diffrn_measured_fraction_theta_max 0.898
_diffrn_measurement_device_type 'CCD area detector'
_diffrn_measurement_method 'phi and omega scans'
_diffrn_radiation_source 'fine-focus sealed tube'
_diffrn_radiation_type MoK\a
_diffrn_radiation_wavelength 0.71073
_diffrn_reflns_av_unetI/netI 0.1370
_diffrn_reflns_Laue_measured_fraction_full 0.898
_diffrn_reflns_Laue_measured_fraction_max 0.898
_diffrn_reflns_limit_h_max 9
_diffrn_reflns_limit_h_min -9
_diffrn_reflns_limit_k_max 10
_diffrn_reflns_limit_k_min -10
_diffrn_reflns_limit_l_max 20
_diffrn_reflns_limit_l_min 0
_diffrn_reflns_number 3142
_diffrn_reflns_point_group_measured_fraction_full 0.898
_diffrn_reflns_point_group_measured_fraction_max 0.898
_diffrn_reflns_theta_full 24.997
_diffrn_reflns_theta_max 24.997
_diffrn_reflns_theta_min 2.573
_exptl_absorpt_coefficient_mu 0.091
_exptl_absorpt_correction_T_max 0.982
_exptl_absorpt_correction_T_min 0.978
_exptl_absorpt_correction_type multi-scan
_exptl_absorpt_process_details sadabs
_exptl_crystal_colour yellow
_exptl_crystal_density_diffrn 1.404
_exptl_crystal_description block
_exptl_crystal_F_000 524
_exptl_crystal_size_max 0.240
_exptl_crystal_size_mid 0.220
_exptl_crystal_size_min 0.200
_refine_diff_density_max 0.278
_refine_diff_density_min -0.229
_refine_diff_density_rms 0.061
_refine_ls_extinction_method none
_refine_ls_goodness_of_fit_ref 0.984
_refine_ls_hydrogen_treatment constr
_refine_ls_matrix_type full
_refine_ls_number_parameters 354
_refine_ls_number_reflns 3142
_refine_ls_number_restraints 1
_refine_ls_restrained_S_all 0.984
_refine_ls_R_factor_all 0.1546
_refine_ls_R_factor_gt 0.0651
_refine_ls_shift/su_max 0.000
_refine_ls_shift/su_mean 0.000
_refine_ls_structure_factor_coef Fsqd
_refine_ls_weighting_details 'w=1/[\s^2^(Fo^2^)+(0.0562P)^2^] where P=(Fo^2^+2Fc^2^)/3'
_refine_ls_weighting_scheme calc
_refine_ls_wR_factor_gt 0.1094
_refine_ls_wR_factor_ref 0.1271
_reflns_Friedel_coverage 0.000
_reflns_number_gt 1813
_reflns_number_total 3142
_reflns_threshold_expression 'I > 2\s(I)'
_cod_data_source_file d2ob00815g2.cif
_cod_data_source_block 7c
_cod_depositor_comments 'Adding full bibliography for 7158713--7158721.cif.'
_cod_original_cell_volume 1193.4(8)
_cod_database_code 7158715
_shelx_shelxl_version_number 2014/7
_shelx_space_group_comment
; 
The symmetry employed for this shelxl refinement is uniquely defined 
by the following loop, which should always be used as a source of 
symmetry information in preference to the above space-group names. 
They are only intended as comments. 
;
_shelx_estimated_absorpt_t_min 0.978
_shelx_estimated_absorpt_t_max 0.982

loop_
_space_group_symop_operation_xyz
'x, y, z'
'-x, -y, -z'

loop_
_atom_site_label
_atom_site_type_symbol
_atom_site_fract_x
_atom_site_fract_y
_atom_site_fract_z
_atom_site_U_iso_or_equiv
_atom_site_adp_type
_atom_site_occupancy
_atom_site_site_symmetry_order
_atom_site_calc_flag
_atom_site_refinement_flags_posn
_atom_site_refinement_flags_adp
_atom_site_refinement_flags_occupancy
_atom_site_disorder_assembly
_atom_site_disorder_group
C1 C -0.1356(5) 0.1398(5) 0.2558(2) 0.0305(11) Uani 1 1 d . . . . .
C2 C -0.1613(5) 0.2634(5) 0.1966(3) 0.0327(11) Uani 1 1 d . . . . .
C3 C -0.2467(5) 0.3906(5) 0.2414(3) 0.0368(12) Uani 1 1 d . . . . .
C4 C -0.2987(6) 0.5292(6) 0.2135(3) 0.0547(14) Uani 1 1 d . . . . .
H4 H -0.2813 0.5536 0.1601 0.066 Uiso 1 1 calc R U . . .
C5 C -0.3767(6) 0.6305(5) 0.2663(3) 0.0652(16) Uani 1 1 d . . . . .
H5 H -0.4126 0.7251 0.2486 0.078 Uiso 1 1 calc R U . . .
C6 C -0.4027(7) 0.5938(6) 0.3455(3) 0.0724(18) Uani 1 1 d . . . . .
H6 H -0.4557 0.6644 0.3803 0.087 Uiso 1 1 calc R U . . .
C7 C -0.3519(6) 0.4549(5) 0.3739(3) 0.0566(14) Uani 1 1 d . . . . .
H7 H -0.3690 0.4317 0.4274 0.068 Uiso 1 1 calc R U . . .
C8 C -0.2747(5) 0.3496(5) 0.3211(3) 0.0403(12) Uani 1 1 d . . . . .
C9 C -0.2075(5) 0.1922(5) 0.3305(3) 0.0379(12) Uani 1 1 d . . . . .
C10 C -0.2067(6) 0.0960(5) 0.3953(2) 0.0395(12) Uani 1 1 d . . . . .
C11 C -0.2876(6) 0.1123(6) 0.4789(3) 0.0499(14) Uani 1 1 d . . . . .
C12 C -0.2543(6) -0.0333(6) 0.5195(3) 0.0464(13) Uani 1 1 d . . . . .
C13 C -0.3122(6) -0.0786(7) 0.5974(3) 0.0614(15) Uani 1 1 d . . . . .
H13 H -0.3729 -0.0113 0.6319 0.074 Uiso 1 1 calc R U . . .
C14 C -0.2776(7) -0.2257(7) 0.6222(3) 0.0713(17) Uani 1 1 d . . . . .
H14 H -0.3125 -0.2571 0.6744 0.086 Uiso 1 1 calc R U . . .
C15 C -0.1916(8) -0.3268(6) 0.5703(3) 0.0776(18) Uani 1 1 d . . . . .
H15 H -0.1732 -0.4269 0.5875 0.093 Uiso 1 1 calc R U . . .
C16 C -0.1316(6) -0.2805(6) 0.4919(3) 0.0618(16) Uani 1 1 d . . . . .
H16 H -0.0730 -0.3489 0.4574 0.074 Uiso 1 1 calc R U . . .
C17 C -0.1607(6) -0.1315(5) 0.4667(3) 0.0437(13) Uani 1 1 d . . . . .
C18 C -0.1273(6) -0.0493(4) 0.3874(3) 0.0355(11) Uani 1 1 d . . . . .
C19 C 0.0661(5) -0.2229(5) 0.1635(2) 0.0317(11) Uani 1 1 d . . . . .
C20 C 0.0905(5) -0.2983(5) 0.0931(3) 0.0433(12) Uani 1 1 d . . . . .
H20 H 0.0674 -0.2466 0.0484 0.052 Uiso 1 1 calc R U . . .
C21 C 0.1472(6) -0.4451(6) 0.0888(3) 0.0512(14) Uani 1 1 d . . . . .
H21 H 0.1595 -0.4936 0.0417 0.061 Uiso 1 1 calc R U . . .
C22 C 0.1865(6) -0.5230(5) 0.1537(3) 0.0524(14) Uani 1 1 d . . . . .
H22 H 0.2276 -0.6229 0.1504 0.063 Uiso 1 1 calc R U . . .
C23 C 0.1644(6) -0.4512(5) 0.2237(3) 0.0486(13) Uani 1 1 d . . . . .
H23 H 0.1923 -0.5026 0.2676 0.058 Uiso 1 1 calc R U . . .
C24 C 0.1007(5) -0.3027(5) 0.2293(2) 0.0349(11) Uani 1 1 d . . . . .
C25 C 0.0685(6) -0.2317(5) 0.3054(2) 0.0380(12) Uani 1 1 d . . . . .
C26 C -0.0441(5) -0.0945(4) 0.3138(2) 0.0323(11) Uani 1 1 d . . . . .
C27 C -0.0569(5) -0.0011(5) 0.2462(2) 0.0312(11) Uani 1 1 d . . . . .
C28 C 0.0228(5) -0.0553(5) 0.1648(2) 0.0287(11) Uani 1 1 d . . . . .
C29 C 0.1915(5) 0.0333(4) 0.1351(2) 0.0287(10) Uani 1 1 d . . . . .
C30 C 0.2319(5) 0.0946(4) 0.0594(2) 0.0321(11) Uani 1 1 d . . . . .
H30 H 0.1544 0.0854 0.0261 0.039 Uiso 1 1 calc R U . . .
C31 C 0.3858(6) 0.1698(5) 0.0319(2) 0.0360(11) Uani 1 1 d . . . . .
C32 C 0.4258(6) 0.2386(5) -0.0499(2) 0.0538(14) Uani 1 1 d . . . . .
H32A H 0.4286 0.3484 -0.0485 0.081 Uiso 1 1 calc R U . . .
H32B H 0.3397 0.2089 -0.0782 0.081 Uiso 1 1 calc R U . . .
H32C H 0.5346 0.2024 -0.0755 0.081 Uiso 1 1 calc R U . . .
C33 C 0.4993(6) 0.1810(5) 0.0822(3) 0.0437(12) Uani 1 1 d . . . . .
H33 H 0.6031 0.2306 0.0653 0.052 Uiso 1 1 calc R U . . .
C34 C 0.4589(6) 0.1184(5) 0.1580(3) 0.0490(13) Uani 1 1 d . . . . .
H34 H 0.5365 0.1257 0.1913 0.059 Uiso 1 1 calc R U . . .
C35 C 0.3060(6) 0.0458(5) 0.1842(2) 0.0438(13) Uani 1 1 d . . . . .
H35 H 0.2800 0.0051 0.2353 0.053 Uiso 1 1 calc R U . . .
O1 O -0.1284(3) 0.2646(3) 0.12528(17) 0.0439(8) Uani 1 1 d . . . . .
O2 O -0.3661(4) 0.2182(4) 0.50803(18) 0.0722(11) Uani 1 1 d . . . . .
O3 O 0.1363(4) -0.2801(3) 0.35917(17) 0.0602(10) Uani 1 1 d . . . . .
O4 O -0.0949(3) -0.0346(3) 0.11345(14) 0.0367(8) Uani 1 1 d D . . . .
H4A H -0.1068 0.0568 0.1025 0.044 Uiso 1 1 d DR U . . .

loop_
_atom_site_aniso_label
_atom_site_aniso_U_11
_atom_site_aniso_U_22
_atom_site_aniso_U_33
_atom_site_aniso_U_23
_atom_site_aniso_U_13
_atom_site_aniso_U_12
C1 0.025(3) 0.038(3) 0.027(3) -0.002(2) -0.002(2) -0.009(2)
C2 0.022(3) 0.035(3) 0.039(3) -0.003(3) 0.000(2) -0.002(2)
C3 0.034(3) 0.036(3) 0.040(3) -0.002(3) -0.006(3) 0.001(2)
C4 0.050(3) 0.054(3) 0.053(3) 0.008(3) 0.006(3) 0.012(3)
C5 0.069(4) 0.047(4) 0.075(4) -0.008(3) 0.001(4) 0.018(3)
C6 0.083(5) 0.052(4) 0.074(4) -0.020(3) 0.012(4) 0.015(3)
C7 0.065(4) 0.048(3) 0.055(3) -0.011(3) -0.005(3) 0.018(3)
C8 0.034(3) 0.036(3) 0.049(3) -0.012(3) 0.001(3) 0.002(2)
C9 0.024(3) 0.052(3) 0.037(3) -0.012(3) -0.002(2) -0.001(3)
C10 0.042(3) 0.049(3) 0.025(3) -0.001(3) -0.001(3) 0.005(3)
C11 0.045(3) 0.063(4) 0.041(3) -0.026(3) 0.001(3) 0.013(3)
C12 0.046(3) 0.055(3) 0.035(3) -0.008(3) 0.000(3) 0.008(3)
C13 0.057(4) 0.099(5) 0.026(3) -0.005(3) -0.001(3) 0.004(3)
C14 0.090(5) 0.087(5) 0.031(3) 0.007(4) 0.000(3) -0.009(4)
C15 0.124(5) 0.060(4) 0.042(4) 0.007(3) 0.000(4) 0.004(4)
C16 0.086(4) 0.058(4) 0.035(3) -0.004(3) 0.005(3) 0.000(3)
C17 0.047(4) 0.054(4) 0.030(3) 0.000(3) -0.005(3) -0.005(3)
C18 0.043(3) 0.029(3) 0.033(3) -0.002(2) -0.003(2) -0.002(2)
C19 0.024(3) 0.031(3) 0.037(3) -0.013(2) 0.004(2) -0.011(2)
C20 0.039(3) 0.050(3) 0.038(3) -0.013(3) 0.003(2) -0.006(3)
C21 0.052(3) 0.050(4) 0.047(4) -0.018(3) 0.005(3) -0.008(3)
C22 0.059(4) 0.033(3) 0.060(4) -0.017(3) 0.006(3) 0.004(3)
C23 0.048(3) 0.041(3) 0.053(4) 0.002(3) -0.002(3) 0.001(3)
C24 0.040(3) 0.030(3) 0.034(3) -0.001(2) -0.006(2) 0.002(2)
C25 0.046(3) 0.039(3) 0.028(3) 0.003(3) -0.002(3) -0.003(3)
C26 0.030(3) 0.033(3) 0.034(3) -0.006(2) -0.005(2) 0.004(2)
C27 0.025(3) 0.040(3) 0.029(3) -0.008(2) -0.002(2) -0.001(2)
C28 0.031(3) 0.031(3) 0.027(3) -0.007(2) -0.010(2) -0.003(2)
C29 0.028(3) 0.030(3) 0.028(3) -0.009(2) -0.003(2) 0.003(2)
C30 0.028(3) 0.040(3) 0.031(3) -0.006(2) -0.010(2) 0.006(2)
C31 0.029(3) 0.040(3) 0.036(3) -0.005(2) 0.002(3) 0.002(2)
C32 0.050(3) 0.055(3) 0.051(3) 0.009(3) 0.001(3) 0.004(3)
C33 0.029(3) 0.051(3) 0.048(3) 0.001(3) -0.001(3) -0.010(2)
C34 0.043(3) 0.067(3) 0.038(3) -0.004(3) -0.009(3) -0.014(3)
C35 0.042(3) 0.064(3) 0.024(3) 0.002(3) -0.003(3) -0.011(3)
O1 0.047(2) 0.051(2) 0.031(2) -0.0005(17) -0.0002(16) 0.0005(16)
O2 0.090(3) 0.087(3) 0.035(2) -0.014(2) 0.0034(19) 0.034(2)
O3 0.074(3) 0.065(2) 0.042(2) -0.0033(18) -0.0122(19) 0.021(2)
O4 0.0367(19) 0.0393(19) 0.0365(18) -0.0073(15) -0.0119(15) 0.0005(15)

loop_
_atom_type_symbol
_atom_type_description
_atom_type_scat_dispersion_real
_atom_type_scat_dispersion_imag
_atom_type_scat_source
C C 0.0033 0.0016 'International Tables Vol C Tables 4.2.6.8 and 6.1.1.4'
H H 0.0000 0.0000 'International Tables Vol C Tables 4.2.6.8 and 6.1.1.4'
O O 0.0106 0.0060 'International Tables Vol C Tables 4.2.6.8 and 6.1.1.4'

loop_
_geom_angle_atom_site_label_1
_geom_angle_atom_site_label_2
_geom_angle_atom_site_label_3
_geom_angle
_geom_angle_site_symmetry_1
_geom_angle_site_symmetry_3
_geom_angle_publ_flag
C27 C1 C9 122.3(4) . . ?
C27 C1 C2 130.4(4) . . ?
C9 C1 C2 107.3(4) . . ?
O1 C2 C3 123.8(4) . . ?
O1 C2 C1 130.0(4) . . ?
C3 C2 C1 106.1(4) . . ?
C4 C3 C8 121.9(4) . . ?
C4 C3 C2 128.4(4) . . ?
C8 C3 C2 109.6(4) . . ?
C5 C4 C3 118.3(5) . . ?
C5 C4 H4 120.8 . . ?
C3 C4 H4 120.8 . . ?
C4 C5 C6 120.7(5) . . ?
C4 C5 H5 119.6 . . ?
C6 C5 H5 119.6 . . ?
C7 C6 C5 121.3(5) . . ?
C7 C6 H6 119.3 . . ?
C5 C6 H6 119.3 . . ?
C6 C7 C8 118.8(5) . . ?
C6 C7 H7 120.6 . . ?
C8 C7 H7 120.6 . . ?
C7 C8 C3 118.9(4) . . ?
C7 C8 C9 133.3(5) . . ?
C3 C8 C9 107.9(4) . . ?
C10 C9 C1 118.8(4) . . ?
C10 C9 C8 132.2(4) . . ?
C1 C9 C8 109.1(4) . . ?
C9 C10 C18 120.2(4) . . ?
C9 C10 C11 130.8(4) . . ?
C18 C10 C11 108.9(4) . . ?
O2 C11 C12 126.0(4) . . ?
O2 C11 C10 128.5(5) . . ?
C12 C11 C10 105.5(4) . . ?
C13 C12 C17 122.0(5) . . ?
C13 C12 C11 127.8(5) . . ?
C17 C12 C11 110.1(4) . . ?
C14 C13 C12 118.4(5) . . ?
C14 C13 H13 120.8 . . ?
C12 C13 H13 120.8 . . ?
C13 C14 C15 120.6(5) . . ?
C13 C14 H14 119.7 . . ?
C15 C14 H14 119.7 . . ?
C14 C15 C16 120.9(5) . . ?
C14 C15 H15 119.6 . . ?
C16 C15 H15 119.6 . . ?
C17 C16 C15 119.1(5) . . ?
C17 C16 H16 120.4 . . ?
C15 C16 H16 120.4 . . ?
C16 C17 C12 118.9(4) . . ?
C16 C17 C18 132.8(4) . . ?
C12 C17 C18 107.9(4) . . ?
C26 C18 C10 120.3(4) . . ?
C26 C18 C17 132.1(4) . . ?
C10 C18 C17 107.5(4) . . ?
C24 C19 C20 118.1(4) . . ?
C24 C19 C28 121.3(4) . . ?
C20 C19 C28 120.2(4) . . ?
C21 C20 C19 121.4(5) . . ?
C21 C20 H20 119.3 . . ?
C19 C20 H20 119.3 . . ?
C20 C21 C22 120.5(5) . . ?
C20 C21 H21 119.7 . . ?
C22 C21 H21 119.7 . . ?
C21 C22 C23 119.2(4) . . ?
C21 C22 H22 120.4 . . ?
C23 C22 H22 120.4 . . ?
C22 C23 C24 120.6(4) . . ?
C22 C23 H23 119.7 . . ?
C24 C23 H23 119.7 . . ?
C19 C24 C23 120.1(4) . . ?
C19 C24 C25 120.2(4) . . ?
C23 C24 C25 119.7(4) . . ?
O3 C25 C24 121.2(4) . . ?
O3 C25 C26 121.1(4) . . ?
C24 C25 C26 117.7(4) . . ?
C18 C26 C27 119.4(4) . . ?
C18 C26 C25 121.6(4) . . ?
C27 C26 C25 118.8(4) . . ?
C1 C27 C26 118.5(4) . . ?
C1 C27 C28 121.7(4) . . ?
C26 C27 C28 119.8(4) . . ?
O4 C28 C19 105.1(3) . . ?
O4 C28 C27 109.7(3) . . ?
C19 C28 C27 114.1(3) . . ?
O4 C28 C29 112.4(3) . . ?
C19 C28 C29 106.6(3) . . ?
C27 C28 C29 108.9(3) . . ?
C35 C29 C30 119.4(4) . . ?
C35 C29 C28 119.1(4) . . ?
C30 C29 C28 121.5(4) . . ?
C29 C30 C31 121.5(4) . . ?
C29 C30 H30 119.2 . . ?
C31 C30 H30 119.2 . . ?
C33 C31 C30 118.2(4) . . ?
C33 C31 C32 121.1(4) . . ?
C30 C31 C32 120.7(4) . . ?
C31 C32 H32A 109.5 . . ?
C31 C32 H32B 109.5 . . ?
H32A C32 H32B 109.5 . . ?
C31 C32 H32C 109.5 . . ?
H32A C32 H32C 109.5 . . ?
H32B C32 H32C 109.5 . . ?
C31 C33 C34 120.1(4) . . ?
C31 C33 H33 119.9 . . ?
C34 C33 H33 119.9 . . ?
C35 C34 C33 120.9(4) . . ?
C35 C34 H34 119.6 . . ?
C33 C34 H34 119.6 . . ?
C34 C35 C29 119.9(4) . . ?
C34 C35 H35 120.0 . . ?
C29 C35 H35 120.0 . . ?
C28 O4 H4A 110.8 . . ?

loop_
_geom_bond_atom_site_label_1
_geom_bond_atom_site_label_2
_geom_bond_distance
_geom_bond_site_symmetry_2
_geom_bond_publ_flag
C1 C27 1.381(5) . ?
C1 C9 1.419(5) . ?
C1 C2 1.497(5) . ?
C2 O1 1.222(4) . ?
C2 C3 1.477(5) . ?
C3 C4 1.373(6) . ?
C3 C8 1.397(5) . ?
C4 C5 1.370(6) . ?
C4 H4 0.9300 . ?
C5 C6 1.379(6) . ?
C5 H5 0.9300 . ?
C6 C7 1.376(6) . ?
C6 H6 0.9300 . ?
C7 C8 1.390(6) . ?
C7 H7 0.9300 . ?
C8 C9 1.485(6) . ?
C9 C10 1.376(5) . ?
C10 C18 1.416(5) . ?
C10 C11 1.495(6) . ?
C11 O2 1.193(5) . ?
C11 C12 1.473(6) . ?
C12 C13 1.391(6) . ?
C12 C17 1.398(6) . ?
C13 C14 1.378(6) . ?
C13 H13 0.9300 . ?
C14 C15 1.381(7) . ?
C14 H14 0.9300 . ?
C15 C16 1.403(6) . ?
C15 H15 0.9300 . ?
C16 C17 1.385(6) . ?
C16 H16 0.9300 . ?
C17 C18 1.506(5) . ?
C18 C26 1.405(5) . ?
C19 C24 1.384(5) . ?
C19 C20 1.401(5) . ?
C19 C28 1.501(5) . ?
C20 C21 1.358(6) . ?
C20 H20 0.9300 . ?
C21 C22 1.378(6) . ?
C21 H21 0.9300 . ?
C22 C23 1.379(5) . ?
C22 H22 0.9300 . ?
C23 C24 1.390(6) . ?
C23 H23 0.9300 . ?
C24 C25 1.470(5) . ?
C25 O3 1.225(4) . ?
C25 C26 1.489(5) . ?
C26 C27 1.422(5) . ?
C27 C28 1.539(5) . ?
C28 O4 1.418(4) . ?
C28 C29 1.549(5) . ?
C29 C35 1.371(5) . ?
C29 C30 1.382(5) . ?
C30 C31 1.391(5) . ?
C30 H30 0.9300 . ?
C31 C33 1.379(5) . ?
C31 C32 1.501(5) . ?
C32 H32A 0.9600 . ?
C32 H32B 0.9600 . ?
C32 H32C 0.9600 . ?
C33 C34 1.387(5) . ?
C33 H33 0.9300 . ?
C34 C35 1.371(6) . ?
C34 H34 0.9300 . ?
C35 H35 0.9300 . ?
O4 H4A 0.8204 . ?

loop_
_geom_hbond_atom_site_label_D
_geom_hbond_atom_site_label_H
_geom_hbond_atom_site_label_A
_geom_hbond_distance_DH
_geom_hbond_distance_HA
_geom_hbond_distance_DA
_geom_hbond_angle_DHA
_geom_hbond_site_symmetry_A
O4 H4A O1 0.82 1.88 2.637(4) 154.1 .
